data_2203870
loop_
_publ_author_name
'Suchada Chantrapromma'
'Hoong-Kun Fun'

_publ_section_title
;
 1,4-Diazabicyclo[2.2.2]octanium bis(3,5-dinitrobenzoate) monohydrate
;
_journal_issue 7
_journal_name_full 'Acta Crystallographica Section E'
_journal_page_first o1250
_journal_page_last o1252
_journal_paper_doi 10.1107/S1600536804015077
_journal_volume 60
_journal_year 2004
_chemical_formula_moiety 'C6 H14 N2 2+, 2C7 H3 N2 O6 -, H2 O'
_chemical_formula_sum 'C20 H22 N6 O13'
_chemical_formula_weight 554.44
_chemical_melting_point .547E-305
_chemical_name_systematic
;
1,4-Diazabicyclo[2.2.2]octanium 3,5-dinitrobenzoate hydrate (1/2/1)
;
_space_group_IT_number 14
_symmetry_cell_setting monoclinic
_symmetry_space_group_name_Hall '-P 2yn'
_symmetry_space_group_name_H-M 'P 1 21/n 1'
_atom_sites_solution_hydrogens geom
_atom_sites_solution_primary direct
_atom_sites_solution_secondary difmap
_audit_creation_method SHELXL-97
_cell_angle_alpha 90.00
_cell_angle_beta 104.7990(10)
_cell_angle_gamma 90.00
_cell_formula_units_Z 4
_cell_length_a 11.6505(5)
_cell_length_b 10.4942(5)
_cell_length_c 19.4752(9)
_cell_measurement_reflns_used 10514
_cell_measurement_temperature 183(2)
_cell_measurement_theta_max 25.00
_cell_measurement_theta_min 2.65
_cell_volume 2302.10(18)
_computing_cell_refinement 'SAINT (Siemens, 1996)'
_computing_data_collection 'SMART (Siemens, 1996)'
_computing_data_reduction SAINT
_computing_molecular_graphics SHELXTL
_computing_publication_material
;
SHELXTL and PLATON (Spek, 1990)
;
_computing_structure_refinement SHELXTL
_computing_structure_solution 'SHELXTL (Sheldrick, 1997)'
_diffrn_ambient_temperature 183(2)
_diffrn_detector_area_resol_mean 8.33
_diffrn_measured_fraction_theta_full 0.996
_diffrn_measured_fraction_theta_max 0.996
_diffrn_measurement_device_type
;
Siemans SMART CCD area-detector
;
_diffrn_measurement_method \w
_diffrn_radiation_monochromator graphite
_diffrn_radiation_source 'fine-focus sealed tube'
_diffrn_radiation_type MoK\a
_diffrn_radiation_wavelength 0.71073
_diffrn_reflns_av_R_equivalents 0.0763
_diffrn_reflns_av_sigmaI/netI 0.1114
_diffrn_reflns_limit_h_max 13
_diffrn_reflns_limit_h_min -13
_diffrn_reflns_limit_k_max 12
_diffrn_reflns_limit_k_min -12
_diffrn_reflns_limit_l_max 23
_diffrn_reflns_limit_l_min -20
_diffrn_reflns_number 10514
_diffrn_reflns_theta_full 25.00
_diffrn_reflns_theta_max 25.00
_diffrn_reflns_theta_min 2.65
_diffrn_standards_decay_% 0
_diffrn_standards_number 0
_exptl_absorpt_coefficient_mu 0.136
_exptl_absorpt_correction_T_max 0.9785
_exptl_absorpt_correction_T_min 0.9425
_exptl_absorpt_correction_type multi-scan
_exptl_absorpt_process_details '(SADABS; Sheldrick, 1996)'
_exptl_crystal_colour colorless
_exptl_crystal_density_diffrn 1.600
_exptl_crystal_density_method 'not measured'
_exptl_crystal_description block
_exptl_crystal_F_000 1152
_exptl_crystal_size_max 0.44
_exptl_crystal_size_mid 0.32
_exptl_crystal_size_min 0.16
_refine_diff_density_max 0.376
_refine_diff_density_min -0.442
_refine_ls_extinction_coef 0.0103(11)
_refine_ls_extinction_expression Fc^*^=kFc[1+0.001xFc^2^\l^3^/sin(2\q)]^-1/4^
_refine_ls_extinction_method SHELXTL
_refine_ls_goodness_of_fit_ref 0.935
_refine_ls_hydrogen_treatment mixed
_refine_ls_matrix_type full
_refine_ls_number_parameters 367
_refine_ls_number_reflns 4043
_refine_ls_number_restraints 5
_refine_ls_restrained_S_all 0.936
_refine_ls_R_factor_all 0.0905
_refine_ls_R_factor_gt 0.0533
_refine_ls_shift/su_max 0.000
_refine_ls_shift/su_mean 0.000
_refine_ls_structure_factor_coef Fsqd
_refine_ls_weighting_details 'calc w = 1/[\s^2^(Fo^2^)+(0.0309P)^2^] where P = (Fo^2^+2Fc^2^)/3'
_refine_ls_weighting_scheme calc
_refine_ls_wR_factor_gt 0.1150
_refine_ls_wR_factor_ref 0.1276
_reflns_number_gt 2527
_reflns_number_total 3987
_reflns_threshold_expression I>2\s(I)
_cod_data_source_file ci6387.cif
_cod_data_source_block I
_cod_original_sg_symbol_H-M 'P 21/n'
_cod_database_code 2203870
_cod_database_fobs_code 2203870

loop_
_symmetry_equiv_pos_as_xyz
'x, y, z'
'-x+1/2, y+1/2, -z+1/2'
'-x, -y, -z'
'x-1/2, -y-1/2, z-1/2'

loop_
_atom_site_label
_atom_site_fract_x
_atom_site_fract_y
_atom_site_fract_z
_atom_site_U_iso_or_equiv
_atom_site_adp_type
_atom_site_calc_flag
_atom_site_refinement_flags
_atom_site_occupancy
_atom_site_type_symbol
O1 0.41254(18) 0.8045(2) -0.05850(10) 0.0277(5) Uani d . 1 O
O2 0.22084(18) 0.8344(2) -0.09265(10) 0.0295(6) Uani d . 1 O
O3 0.01936(17) 0.9737(2) 0.08401(11) 0.0318(6) Uani d . 1 O
O4 0.11981(18) 1.0762(2) 0.17760(11) 0.0288(6) Uani d . 1 O
O5 0.56178(17) 1.1103(2) 0.22600(11) 0.0257(5) Uani d . 1 O
O6 0.64253(16) 0.96043(19) 0.17053(10) 0.0210(5) Uani d . 1 O
O7 0.0168(2) 0.6351(2) -0.20386(11) 0.0347(6) Uani d . 1 O
O8 -0.1735(2) 0.6359(2) -0.21563(12) 0.0415(6) Uani d . 1 O
O9 -0.31627(19) 0.7500(2) -0.01027(12) 0.0419(7) Uani d . 1 O
O10 -0.2002(2) 0.7230(3) 0.09475(13) 0.0444(7) Uani d . 1 O
O11 0.22504(17) 0.6257(2) 0.12702(11) 0.0293(6) Uani d . 1 O
O12 0.28812(16) 0.58126(18) 0.03045(10) 0.0205(5) Uani d . 1 O
N1 0.01735(19) 1.0356(2) 0.36656(12) 0.0137(5) Uani d D 1 N
H1N1 0.0861(18) 1.046(3) 0.4038(12) 0.049(11) Uiso d D 1 H
N2 -0.16927(19) 1.0035(2) 0.26985(12) 0.0135(5) Uani d D 1 N
H1N2 -0.237(2) 0.993(4) 0.2318(14) 0.088(15) Uiso d D 1 H
N3 0.3183(2) 0.8445(2) -0.04870(12) 0.0199(6) Uani d . 1 N
N4 0.1130(2) 1.0154(2) 0.12243(13) 0.0208(6) Uani d . 1 N
N5 -0.0705(2) 0.6390(2) -0.17963(13) 0.0237(6) Uani d . 1 N
N6 -0.2191(2) 0.7256(2) 0.03013(15) 0.0270(6) Uani d . 1 N
C1 -0.0822(2) 1.0027(3) 0.39907(15) 0.0236(7) Uani d . 1 C
H1A -0.1013 1.0767 0.4257 0.028 Uiso calc R 1 H
H1B -0.0588 0.9306 0.4326 0.028 Uiso calc R 1 H
C2 -0.1912(3) 0.9658(3) 0.33917(15) 0.0252(8) Uani d . 1 C
H2A -0.2048 0.8727 0.3400 0.030 Uiso calc R 1 H
H2B -0.2627 1.0098 0.3459 0.030 Uiso calc R 1 H
C3 -0.0730(2) 0.9235(3) 0.25503(16) 0.0224(7) Uani d . 1 C
H3A -0.0516 0.9550 0.2120 0.027 Uiso calc R 1 H
H3B -0.1003 0.8342 0.2465 0.027 Uiso calc R 1 H
C4 0.0359(2) 0.9299(3) 0.31932(15) 0.0215(7) Uani d . 1 C
H4A 0.0455 0.8481 0.3455 0.026 Uiso calc R 1 H
H4B 0.1085 0.9457 0.3031 0.026 Uiso calc R 1 H
C5 -0.0125(3) 1.1556(3) 0.32427(16) 0.0247(7) Uani d . 1 C
H5A 0.0479 1.1724 0.2977 0.030 Uiso calc R 1 H
H5B -0.0132 1.2285 0.3564 0.030 Uiso calc R 1 H
C6 -0.1349(3) 1.1403(3) 0.27241(16) 0.0229(7) Uani d . 1 C
H6A -0.1941 1.1925 0.2883 0.027 Uiso calc R 1 H
H6B -0.1323 1.1696 0.2245 0.027 Uiso calc R 1 H
C7 0.3222(2) 0.9080(3) 0.01929(14) 0.0145(6) Uani d . 1 C
C8 0.2162(2) 0.9343(3) 0.03603(14) 0.0159(6) Uani d . 1 C
H8 0.1417 0.9144 0.0044 0.019 Uiso calc R 1 H
C9 0.2240(2) 0.9906(3) 0.10078(14) 0.0152(6) Uani d . 1 C
C10 0.3310(2) 1.0250(3) 0.14709(15) 0.0173(6) Uani d . 1 C
H10 0.3325 1.0672 0.1905 0.021 Uiso calc R 1 H
C11 0.4363(2) 0.9967(3) 0.12876(14) 0.0142(6) Uani d . 1 C
C12 0.4317(2) 0.9352(3) 0.06491(14) 0.0147(6) Uani d . 1 C
H12 0.5028 0.9121 0.0527 0.018 Uiso calc R 1 H
C13 0.5553(2) 1.0275(3) 0.17985(14) 0.0163(6) Uani d . 1 C
C14 -0.0487(2) 0.6517(3) -0.10205(14) 0.0159(6) Uani d . 1 C
C15 -0.1440(2) 0.6832(3) -0.07411(15) 0.0181(7) Uani d . 1 C
H15 -0.2217 0.6956 -0.1038 0.022 Uiso calc R 1 H
C16 -0.1200(2) 0.6952(3) -0.00195(15) 0.0161(6) Uani d . 1 C
C17 -0.0075(2) 0.6755(2) 0.04350(15) 0.0159(6) Uani d . 1 C
H17 0.0053 0.6846 0.0934 0.019 Uiso calc R 1 H
C18 0.0858(2) 0.6422(3) 0.01395(14) 0.0139(6) Uani d . 1 C
C19 0.0645(2) 0.6300(3) -0.05930(14) 0.0149(6) Uani d . 1 C
H19 0.1271 0.6070 -0.0799 0.018 Uiso calc R 1 H
C20 0.2091(2) 0.6149(3) 0.06218(16) 0.0166(7) Uani d . 1 C
O1W 0.0962(2) 0.7484(2) 0.21375(14) 0.0464(7) Uani d D 1 O
H1W1 0.052(3) 0.686(2) 0.226(2) 0.070 Uiso d D 1 H
H2W1 0.144(3) 0.704(3) 0.1921(18) 0.070 Uiso d D 1 H

loop_
_atom_site_aniso_label
_atom_site_aniso_U_11
_atom_site_aniso_U_22
_atom_site_aniso_U_33
_atom_site_aniso_U_12
_atom_site_aniso_U_13
_atom_site_aniso_U_23
O1 0.0219(13) 0.0330(13) 0.0287(13) -0.0023(10) 0.0074(10) -0.0083(10)
O2 0.0226(13) 0.0419(15) 0.0191(12) -0.0118(10) -0.0037(10) -0.0056(10)
O3 0.0083(12) 0.0493(15) 0.0341(14) -0.0019(10) -0.0016(10) 0.0000(11)
O4 0.0238(13) 0.0324(14) 0.0313(14) -0.0004(10) 0.0089(10) -0.0075(11)
O5 0.0153(12) 0.0314(13) 0.0250(13) -0.0013(9) -0.0050(9) -0.0116(10)
O6 0.0093(11) 0.0292(12) 0.0197(12) 0.0009(9) -0.0049(8) -0.0055(9)
O7 0.0295(14) 0.0500(16) 0.0245(13) 0.0068(11) 0.0065(11) -0.0018(11)
O8 0.0258(15) 0.0649(18) 0.0253(13) 0.0002(12) -0.0090(11) -0.0027(12)
O9 0.0117(13) 0.0643(18) 0.0486(16) 0.0170(11) 0.0057(11) 0.0176(13)
O10 0.0262(14) 0.080(2) 0.0309(16) 0.0099(13) 0.0135(12) 0.0059(13)
O11 0.0149(12) 0.0540(16) 0.0150(13) 0.0100(10) -0.0034(9) -0.0027(10)
O12 0.0072(11) 0.0328(13) 0.0192(12) 0.0041(9) -0.0009(8) 0.0013(9)
N1 0.0053(12) 0.0188(13) 0.0139(13) -0.0023(9) -0.0033(10) 0.0010(10)
N2 0.0046(12) 0.0191(13) 0.0137(13) -0.0006(10) -0.0035(10) -0.0004(10)
N3 0.0184(15) 0.0202(14) 0.0173(14) -0.0070(11) -0.0024(11) -0.0007(11)
N4 0.0122(14) 0.0228(15) 0.0253(16) 0.0015(11) 0.0013(12) 0.0067(12)
N5 0.0216(16) 0.0247(15) 0.0202(15) 0.0028(11) -0.0031(12) 0.0008(11)
N6 0.0115(15) 0.0336(17) 0.0363(18) 0.0068(11) 0.0068(13) 0.0083(13)
C1 0.0101(16) 0.045(2) 0.0145(16) -0.0050(14) 0.0005(12) 0.0022(14)
C2 0.0128(16) 0.042(2) 0.0181(17) -0.0092(14) -0.0004(13) 0.0029(14)
C3 0.0092(15) 0.0291(18) 0.0247(18) 0.0031(12) -0.0033(13) -0.0141(14)
C4 0.0098(15) 0.0269(18) 0.0245(18) 0.0023(12) -0.0018(13) -0.0077(14)
C5 0.0201(18) 0.0200(17) 0.0247(18) -0.0042(13) -0.0117(14) 0.0034(14)
C6 0.0181(17) 0.0171(17) 0.0248(18) -0.0025(13) -0.0101(13) 0.0016(13)
C7 0.0149(15) 0.0137(15) 0.0115(15) -0.0027(12) -0.0026(12) 0.0025(12)
C8 0.0083(15) 0.0165(16) 0.0168(16) -0.0032(11) -0.0078(12) 0.0058(12)
C9 0.0081(15) 0.0168(16) 0.0181(16) -0.0001(11) -0.0017(12) 0.0028(12)
C10 0.0150(16) 0.0167(16) 0.0179(16) 0.0014(12) 0.0002(13) 0.0006(13)
C11 0.0094(15) 0.0127(15) 0.0155(16) -0.0023(11) -0.0056(12) 0.0041(12)
C12 0.0117(15) 0.0131(15) 0.0166(16) -0.0001(11) -0.0014(12) 0.0043(12)
C13 0.0111(15) 0.0207(17) 0.0130(16) -0.0022(12) -0.0046(12) 0.0012(13)
C14 0.0113(15) 0.0170(16) 0.0156(16) 0.0002(12) -0.0031(12) 0.0030(12)
C15 0.0064(15) 0.0162(16) 0.0262(18) 0.0001(11) -0.0059(12) 0.0066(13)
C16 0.0075(15) 0.0174(15) 0.0244(18) 0.0012(12) 0.0055(12) 0.0057(13)
C17 0.0144(16) 0.0143(15) 0.0173(17) -0.0001(12) 0.0009(12) 0.0037(12)
C18 0.0078(15) 0.0116(15) 0.0199(17) -0.0004(11) -0.0009(12) 0.0021(12)
C19 0.0110(15) 0.0136(15) 0.0187(17) -0.0002(11) 0.0017(12) 0.0010(12)
C20 0.0072(15) 0.0147(16) 0.0245(18) 0.0002(11) -0.0023(13) 0.0036(13)
O1W 0.0463(18) 0.0461(17) 0.0503(18) 0.0009(13) 0.0187(14) -0.0066(14)

loop_
_atom_type_symbol
_atom_type_description
_atom_type_scat_dispersion_real
_atom_type_scat_dispersion_imag
_atom_type_scat_source
C C 0.0033 0.0016 'International Tables Vol C Tables 4.2.6.8 and 6.1.1.4'
H H 0.0000 0.0000 'International Tables Vol C Tables 4.2.6.8 and 6.1.1.4'
N N 0.0061 0.0033 'International Tables Vol C Tables 4.2.6.8 and 6.1.1.4'
O O 0.0106 0.0060 'International Tables Vol C Tables 4.2.6.8 and 6.1.1.4'

loop_
_geom_angle_atom_site_label_1
_geom_angle_atom_site_label_2
_geom_angle_atom_site_label_3
_geom_angle
_geom_angle_publ_flag
C4 N1 C5 109.6(2) ?
C4 N1 C1 109.8(2) ?
C5 N1 C1 109.3(2) ?
C4 N1 H1N1 109(2) ?
C5 N1 H1N1 111(2) ?
C1 N1 H1N1 107(2) ?
C3 N2 C6 110.0(2) ?
C3 N2 C2 109.8(2) ?
C6 N2 C2 109.4(2) ?
C3 N2 H1N2 108(3) ?
C6 N2 H1N2 108(3) ?
C2 N2 H1N2 112(3) ?
O1 N3 O2 123.9(2) ?
O1 N3 C7 117.9(2) ?
O2 N3 C7 118.1(2) ?
O4 N4 O3 124.1(2) ?
O4 N4 C9 118.1(2) ?
O3 N4 C9 117.7(2) ?
O8 N5 O7 124.5(3) ?
O8 N5 C14 118.5(2) ?
O7 N5 C14 117.0(2) ?
O10 N6 O9 124.0(2) ?
O10 N6 C16 118.3(2) ?
O9 N6 C16 117.7(3) ?
N1 C1 C2 108.4(2) ?
N1 C1 H1A 110.0 ?
C2 C1 H1A 110.0 ?
N1 C1 H1B 110.0 ?
C2 C1 H1B 110.0 ?
H1A C1 H1B 108.4 ?
N2 C2 C1 108.7(2) ?
N2 C2 H2A 109.9 ?
C1 C2 H2A 109.9 ?
N2 C2 H2B 109.9 ?
C1 C2 H2B 109.9 ?
H2A C2 H2B 108.3 ?
N2 C3 C4 108.8(2) ?
N2 C3 H3A 109.9 ?
C4 C3 H3A 109.9 ?
N2 C3 H3B 109.9 ?
C4 C3 H3B 109.9 ?
H3A C3 H3B 108.3 ?
N1 C4 C3 108.4(2) ?
N1 C4 H4A 110.0 ?
C3 C4 H4A 110.0 ?
N1 C4 H4B 110.0 ?
C3 C4 H4B 110.0 ?
H4A C4 H4B 108.4 ?
N1 C5 C6 108.7(2) ?
N1 C5 H5A 109.9 ?
C6 C5 H5A 109.9 ?
N1 C5 H5B 109.9 ?
C6 C5 H5B 109.9 ?
H5A C5 H5B 108.3 ?
N2 C6 C5 108.7(2) ?
N2 C6 H6A 110.0 ?
C5 C6 H6A 110.0 ?
N2 C6 H6B 110.0 ?
C5 C6 H6B 110.0 ?
H6A C6 H6B 108.3 ?
C8 C7 C12 122.6(3) ?
C8 C7 N3 118.5(2) ?
C12 C7 N3 118.8(2) ?
C9 C8 C7 116.6(2) ?
C9 C8 H8 121.7 ?
C7 C8 H8 121.7 ?
C8 C9 C10 123.1(3) ?
C8 C9 N4 118.6(2) ?
C10 C9 N4 118.3(2) ?
C9 C10 C11 118.8(3) ?
C9 C10 H10 120.6 ?
C11 C10 H10 120.6 ?
C12 C11 C10 119.5(2) ?
C12 C11 C13 120.3(2) ?
C10 C11 C13 120.1(3) ?
C7 C12 C11 119.3(2) ?
C7 C12 H12 120.4 ?
C11 C12 H12 120.4 ?
O5 C13 O6 125.6(3) y
O5 C13 C11 120.0(2) ?
O6 C13 C11 114.3(2) y
C19 C14 C15 122.3(3) ?
C19 C14 N5 119.3(2) ?
C15 C14 N5 118.4(2) ?
C16 C15 C14 116.7(3) ?
C16 C15 H15 121.7 ?
C14 C15 H15 121.7 ?
C15 C16 C17 123.4(2) ?
C15 C16 N6 118.5(2) ?
C17 C16 N6 118.1(3) ?
C16 C17 C18 118.6(3) ?
C16 C17 H17 120.7 ?
C18 C17 H17 120.7 ?
C19 C18 C17 119.5(2) ?
C19 C18 C20 120.4(2) ?
C17 C18 C20 120.1(2) ?
C14 C19 C18 119.6(2) ?
C14 C19 H19 120.2 ?
C18 C19 H19 120.2 ?
O11 C20 O12 125.4(3) y
O11 C20 C18 118.9(2) ?
O12 C20 C18 115.7(2) y
H1W1 O1W H2W1 102.0(14) ?

loop_
_geom_bond_atom_site_label_1
_geom_bond_atom_site_label_2
_geom_bond_distance
_geom_bond_publ_flag
O1 N3 1.235(3) ?
O2 N3 1.240(3) ?
O3 N4 1.234(3) ?
O4 N4 1.234(3) ?
O5 C13 1.238(3) y
O6 C13 1.286(3) y
O7 N5 1.227(3) ?
O8 N5 1.225(3) ?
O9 N6 1.229(3) ?
O10 N6 1.221(3) ?
O11 C20 1.234(3) y
O12 C20 1.283(3) y
N1 C4 1.491(3) y
N1 C5 1.497(3) y
N1 C1 1.497(3) y
N1 H1N1 0.940(10) ?
N2 C3 1.487(3) y
N2 C6 1.488(4) y
N2 C2 1.490(3) y
N2 H1N2 0.940(10) ?
N3 C7 1.473(3) y
N4 C9 1.482(3) y
N5 C14 1.473(4) y
N6 C16 1.482(3) y
C1 C2 1.538(4) ?
C1 H1A 0.99 ?
C1 H1B 0.99 ?
C2 H2A 0.99 ?
C2 H2B 0.99 ?
C3 C4 1.539(4) ?
C3 H3A 0.99 ?
C3 H3B 0.99 ?
C4 H4A 0.99 ?
C4 H4B 0.99 ?
C5 C6 1.531(4) ?
C5 H5A 0.99 ?
C5 H5B 0.99 ?
C6 H6A 0.99 ?
C6 H6B 0.99 ?
C7 C8 1.383(4) ?
C7 C12 1.385(4) ?
C8 C9 1.375(4) ?
C8 H8 0.95 ?
C9 C10 1.387(4) ?
C10 C11 1.395(4) ?
C10 H10 0.95 ?
C11 C12 1.390(4) ?
C11 C13 1.521(4) y
C12 H12 0.95 ?
C14 C19 1.387(4) ?
C14 C15 1.395(4) ?
C15 C16 1.367(4) ?
C15 H15 0.95 ?
C16 C17 1.397(4) ?
C17 C18 1.398(4) ?
C17 H17 0.95 ?
C18 C19 1.390(4) ?
C18 C20 1.529(4) y
C19 H19 0.95 ?
O1W H1W1 0.900(10) ?
O1W H2W1 0.910(10) ?

loop_
_geom_hbond_atom_site_label_D
_geom_hbond_atom_site_label_H
_geom_hbond_atom_site_label_A
_geom_hbond_site_symmetry_A
_geom_hbond_distance_DH
_geom_hbond_distance_HA
_geom_hbond_distance_DA
_geom_hbond_angle_DHA
_geom_hbond_publ_flag
N1 H1N1 O11 2_555 0.940(10) 2.56(2) 3.119(3) 118(2) yes
N1 H1N1 O12 2_555 0.940(10) 1.72(2) 2.658(3) 174(3) yes
N2 H1N2 O6 1_455 0.940(10) 1.63(3) 2.566(3) 174(4) yes
O1W H1W1 O5 2_545 0.900(10) 1.97(3) 2.823(3) 156(3) yes
O1W H2W1 O11 1_555 0.910(10) 1.95(3) 2.839(3) 168(3) yes
C1 H1B O1 4_576 0.99 2.50 3.332(4) 141 yes
C3 H3A O4 1_555 0.99 2.60 3.409(3) 139 yes
C3 H3B O5 2_545 0.99 2.43 3.306(4) 148 yes
C6 H6B O2 3_575 0.99 2.51 3.397(4) 149 yes
C6 H6B O7 3_575 0.99 2.54 3.189(4) 123 yes
C8 H8 O3 3_575 0.95 2.49 3.264(3) 138 yes
C17 H17 O1W 1_555 0.95 2.41 3.315(4) 160 yes

loop_
_geom_torsion_atom_site_label_1
_geom_torsion_atom_site_label_2
_geom_torsion_atom_site_label_3
_geom_torsion_atom_site_label_4
_geom_torsion
C4 N1 C1 C2 -52.7(3)
C5 N1 C1 C2 67.6(3)
C3 N2 C2 C1 67.8(3)
C6 N2 C2 C1 -53.0(3)
N1 C1 C2 N2 -12.7(3)
C6 N2 C3 C4 67.6(3)
C2 N2 C3 C4 -52.8(3)
C5 N1 C4 C3 -52.5(3)
C1 N1 C4 C3 67.6(3)
N2 C3 C4 N1 -12.6(3)
C4 N1 C5 C6 67.9(3)
C1 N1 C5 C6 -52.6(3)
C3 N2 C6 C5 -52.3(3)
C2 N2 C6 C5 68.3(3)
N1 C5 C6 N2 -13.0(3)
O1 N3 C7 C8 -169.4(2)
O2 N3 C7 C8 10.7(4)
O1 N3 C7 C12 8.4(4)
O2 N3 C7 C12 -171.5(2)
C12 C7 C8 C9 0.6(4)
N3 C7 C8 C9 178.4(2)
C7 C8 C9 C10 2.4(4)
C7 C8 C9 N4 -177.3(2)
O4 N4 C9 C8 -173.6(2)
O3 N4 C9 C8 6.4(4)
O4 N4 C9 C10 6.7(4)
O3 N4 C9 C10 -173.3(3)
C8 C9 C10 C11 -2.7(4)
N4 C9 C10 C11 177.0(2)
C9 C10 C11 C12 0.1(4)
C9 C10 C11 C13 -177.2(2)
C8 C7 C12 C11 -3.1(4)
N3 C7 C12 C11 179.2(2)
C10 C11 C12 C7 2.7(4)
C13 C11 C12 C7 179.9(2)
C12 C11 C13 O5 160.3(3)
C10 C11 C13 O5 -22.4(4)
C12 C11 C13 O6 -20.5(4)
C10 C11 C13 O6 156.8(2)
O8 N5 C14 C19 167.2(3)
O7 N5 C14 C19 -14.3(4)
O8 N5 C14 C15 -11.8(4)
O7 N5 C14 C15 166.7(3)
C19 C14 C15 C16 1.7(4)
N5 C14 C15 C16 -179.4(2)
C14 C15 C16 C17 -1.1(4)
C14 C15 C16 N6 -178.6(2)
O10 N6 C16 C15 172.4(3)
O9 N6 C16 C15 -6.5(4)
O10 N6 C16 C17 -5.2(4)
O9 N6 C16 C17 175.9(3)
C15 C16 C17 C18 0.2(4)
N6 C16 C17 C18 177.7(2)
C16 C17 C18 C19 0.2(4)
C16 C17 C18 C20 -177.6(2)
C15 C14 C19 C18 -1.3(4)
N5 C14 C19 C18 179.8(2)
C17 C18 C19 C14 0.3(4)
C20 C18 C19 C14 178.2(2)
C19 C18 C20 O11 -179.5(3)
C17 C18 C20 O11 -1.7(4)
C19 C18 C20 O12 0.1(4)
C17 C18 C20 O12 178.0(2)

loop_
_cod_related_entry_id
_cod_related_entry_database
_cod_related_entry_code
1 ChemSpider 21130716
